data_7243116
loop_
_publ_author_name
'Cen, Peipei'
'He, Zixin'
'Ding, Runmei'
'Yang, Huifang'
'Li, Li'
'Zhang, Yi-Quan'
'Li, Yonghong'
'Tian, Danian'
'Liu, Xiangyu'

_publ_section_title
;
 Modulating the slow magnetic relaxation of a mononuclear Dy(iii)
 single-molecule magnet via a magnetic field and dilution effects
;
_journal_issue 32
_journal_name_full CrystEngComm
_journal_page_first 5443
_journal_page_last 5450
_journal_paper_doi 10.1039/D1CE00682G
_journal_volume 23
_journal_year 2021
_chemical_absolute_configuration unk
_chemical_formula_moiety 'C44 H26 F9 N4 O6 Y'
_chemical_formula_sum 'C44 H26 F9 N4 O6 Y'
_chemical_formula_weight 966.60
_space_group_crystal_system orthorhombic
_space_group_IT_number 33
_space_group_name_Hall 'P 2c -2n'
_space_group_name_H-M_alt 'P n a 21'
_atom_sites_solution_hydrogens geom
_atom_sites_solution_primary dual
_audit_creation_date 2020-09-23
_audit_creation_method
;
Olex2 1.2
(compiled 2018.05.29 svn.r3508 for OlexSys, GUI svn.r5506)
;
_audit_update_record
;
2020-09-23 deposited with the CCDC.	2021-06-28 downloaded from the CCDC.
;
_cell_angle_alpha 90
_cell_angle_beta 90
_cell_angle_gamma 90
_cell_formula_units_Z 4
_cell_length_a 21.53(2)
_cell_length_b 10.926(10)
_cell_length_c 18.350(16)
_cell_measurement_reflns_used 5187
_cell_measurement_temperature 296.0
_cell_measurement_theta_max 19.84
_cell_measurement_theta_min 2.19
_cell_volume 4317(7)
_computing_molecular_graphics 'Olex2 (Dolomanov et al., 2009)'
_computing_publication_material 'Olex2 (Dolomanov et al., 2009)'
_computing_structure_refinement 'ShelXL (Sheldrick, 2015)'
_computing_structure_solution 'ShelXT (Sheldrick, 2015)'
_diffrn_ambient_temperature 296.0
_diffrn_measured_fraction_theta_full 0.997
_diffrn_measured_fraction_theta_max 0.978
_diffrn_measurement_device_type 'Bruker APEX-II CCD'
_diffrn_measurement_method '\f and \w scans'
_diffrn_radiation_type MoK\a
_diffrn_radiation_wavelength 0.71073
_diffrn_reflns_av_R_equivalents 0.0990
_diffrn_reflns_av_unetI/netI 0.1601
_diffrn_reflns_Laue_measured_fraction_full 0.997
_diffrn_reflns_Laue_measured_fraction_max 0.978
_diffrn_reflns_limit_h_max 27
_diffrn_reflns_limit_h_min -18
_diffrn_reflns_limit_k_max 14
_diffrn_reflns_limit_k_min -14
_diffrn_reflns_limit_l_max 22
_diffrn_reflns_limit_l_min -21
_diffrn_reflns_number 22036
_diffrn_reflns_point_group_measured_fraction_full 0.961
_diffrn_reflns_point_group_measured_fraction_max 0.932
_diffrn_reflns_theta_full 25.242
_diffrn_reflns_theta_max 27.596
_diffrn_reflns_theta_min 1.891
_diffrn_standards_number 0
_exptl_absorpt_coefficient_mu 1.442
_exptl_absorpt_correction_type none
_exptl_crystal_colour colourless
_exptl_crystal_colour_primary colourless
_exptl_crystal_density_diffrn 1.487
_exptl_crystal_description block
_exptl_crystal_F_000 1944
_exptl_crystal_size_max 0.12
_exptl_crystal_size_mid 0.11
_exptl_crystal_size_min 0.1
_refine_diff_density_max 0.444
_refine_diff_density_min -0.504
_refine_diff_density_rms 0.058
_refine_ls_abs_structure_details
;
 Flack x determined using 1264 quotients [(I+)-(I-)]/[(I+)+(I-)]
 (Parsons, Flack and Wagner, Acta Cryst. B69 (2013) 249-259).
;
_refine_ls_abs_structure_Flack 0.025(9)
_refine_ls_extinction_method none
_refine_ls_goodness_of_fit_ref 0.979
_refine_ls_hydrogen_treatment constr
_refine_ls_matrix_type full
_refine_ls_number_parameters 660
_refine_ls_number_reflns 9327
_refine_ls_number_restraints 475
_refine_ls_restrained_S_all 0.985
_refine_ls_R_factor_all 0.1948
_refine_ls_R_factor_gt 0.0717
_refine_ls_shift/su_max 0.000
_refine_ls_shift/su_mean 0.000
_refine_ls_structure_factor_coef Fsqd
_refine_ls_weighting_details 'w=1/[\s^2^(Fo^2^)+(0.0701P)^2^] where P=(Fo^2^+2Fc^2^)/3'
_refine_ls_weighting_scheme calc
_refine_ls_wR_factor_gt 0.1495
_refine_ls_wR_factor_ref 0.1953
_reflns_Friedel_coverage 0.848
_reflns_Friedel_fraction_full 0.922
_reflns_Friedel_fraction_max 0.884
_reflns_number_gt 3964
_reflns_number_total 9327
_reflns_threshold_expression 'I > 2\s(I)'
_cod_data_source_file d1ce00682g2.cif
_cod_data_source_block mxf611
_cod_depositor_comments 'Adding full bibliography for 7243116--7243117.cif.'
_cod_database_code 7243116
_shelx_shelxl_version_number 2018/3
_shelx_space_group_comment
;
The symmetry employed for this shelxl refinement is uniquely defined
by the following loop, which should always be used as a source of
symmetry information in preference to the above space-group names.
They are only intended as comments.
;
_shelx_estimated_absorpt_t_max 0.869
_shelx_estimated_absorpt_t_min 0.846
_olex2_refinement_description
;
1. Fixed Uiso
 At 1.2 times of:
  All C(H) groups
2. Restrained distances
 C22-C21
 1.45 with sigma of 0.01
 C23-C22
 1.38 with sigma of 0.01
 Y1-N2 \\sim Y1-N2A
 with sigma of 0.02
 Y1-N1 \\sim Y1-N1A
 with sigma of 0.02
 C36A-C35A \\sim C36-C35
 with sigma of 0.02
 C41A-C34A \\sim C41-C34
 with sigma of 0.02
 C42A-C37A \\sim C42-C37
 with sigma of 0.02
 F3A-C1 \\sim F2-C1 \\sim F2A-C1 \\sim F1-C1 \\sim F1A-C1 \\sim F3-C1
 with sigma of 0.02
 F1-F2 \\sim F1-F3 \\sim F2-F3
 with sigma of 0.02
 F1A-F2A \\sim F1A-F3A \\sim F2A-F3A
 with sigma of 0.02
 F8-C21 \\sim F9-C21 \\sim F7-C21
 with sigma of 0.02
 F7-F9 \\sim F7-F8 \\sim F9-F8
 with sigma of 0.02
3. Rigid bond restraints
 C17, C18, C14, C15
 with sigma for 1-2 distances of 0.001 and sigma for 1-3 distances of 0.002
4. Uiso/Uaniso restraints and constraints
F4 \\sim F5 \\sim F6 \\sim C11 \\sim C21 \\sim F9 \\sim F8 \\sim F7: within 2A
with sigma of 0.01 and sigma for terminal atoms of 0.02
Uanis(C36) \\sim Ueq: with sigma of 0.01 and sigma for terminal atoms of 0.02
5. Rigid body (RIGU) restrains
 Y1, N1, N2, N3, N4, C31, C33, C34, C35, C36, C37, C38, C39, C40, C41, C42,
 C43, C44, C32
 with sigma for 1-2 distances of 0.001 and sigma for 1-3 distances of 0.002
 Y1, N1A, N2A, N3A, N4A, C31A, C32A, C33A, C34A, C35A, C36A, C37A, C38A, C39A,
 C40A, C41A, C42A, C43A, C44A
 with sigma for 1-2 distances of 0.001 and sigma for 1-3 distances of 0.002
 C1, F2A, F3A, F1A
 with sigma for 1-2 distances of 0.001 and sigma for 1-3 distances of 0.002
 C1, F1, F2, F3
 with sigma for 1-2 distances of 0.001 and sigma for 1-3 distances of 0.002
 C21, F9, F8, F7
 with sigma for 1-2 distances of 0.001 and sigma for 1-3 distances of 0.002
6. Others
 Sof(N1A)=Sof(C31A)=Sof(H31A)=Sof(C32A)=Sof(H32A)=Sof(C33A)=Sof(H33A)=
 Sof(C34A)=Sof(C35A)=Sof(N2A)=Sof(C36A)=Sof(C37A)=Sof(C38A)=Sof(H38A)=Sof(C39A)=
 Sof(H39A)=Sof(C40A)=Sof(H40A)=Sof(C41A)=Sof(C42A)=Sof(N4A)=Sof(C44A)=Sof(H44A)=
 Sof(C43A)=Sof(H43A)=Sof(N3A)=1-FVAR(1)
 Sof(N1)=Sof(C31)=Sof(H31)=Sof(C32)=Sof(H32)=Sof(C33)=Sof(H33)=Sof(C34)=
 Sof(C35)=Sof(N2)=Sof(C36)=Sof(C37)=Sof(C38)=Sof(H38)=Sof(C39)=Sof(H39)=
 Sof(C40)=Sof(H40)=Sof(C41)=Sof(C42)=Sof(N4)=Sof(C44)=Sof(H44)=Sof(C43)=
 Sof(H43)=Sof(N3)=FVAR(1)
 Sof(F2A)=Sof(F1A)=Sof(F3A)=1-FVAR(2)
 Sof(F1)=Sof(F2)=Sof(F3)=FVAR(2)
7.a Aromatic/amide H refined with riding coordinates:
 C31(H31), C32(H32), C33(H33), C38(H38), C39(H39), C40(H40), C3(H3), C6(H6),
 C7(H7), C8(H8), C9(H9), C10(H10), C13(H13), C16(H16), C17(H17), C18(H18),
 C19(H19), C20(H20), C23(H23), C26(H26), C27(H27), C28(H28), C29(H29), C30(H30),
  C44(H44), C43(H43), C31A(H31A), C32A(H32A), C33A(H33A), C38A(H38A),
 C39A(H39A), C40A(H40A), C44A(H44A), C43A(H43A)
7.b Fitted hexagon refined as free rotating group:
 N1(C31,C32,C33,C34,C35), N2(C36,C37,C38,C39,C40), C5(C6,C7,C8,C9,C10),
 C15(C16,C17,C18,C19,C20), C25(C26,C27,C28,C29,C30), C41(C42,N4,C44,C43,N3),
 N1A(C31A,C32A,C33A,C34A,C35A), N2A(C36A,C37A,C38A,C39A,C40A), C41A(C42A,N4A,
 C44A,C43A,N3A)
;
_olex2_submission_special_instructions 'No special instructions were received'

loop_
_space_group_symop_operation_xyz
'x, y, z'
'-x, -y, z+1/2'
'x+1/2, -y+1/2, z'
'-x+1/2, y+1/2, z+1/2'

loop_
_atom_site_label
_atom_site_type_symbol
_atom_site_fract_x
_atom_site_fract_y
_atom_site_fract_z
_atom_site_U_iso_or_equiv
_atom_site_adp_type
_atom_site_occupancy
_atom_site_site_symmetry_order
_atom_site_calc_flag
_atom_site_refinement_flags_posn
_atom_site_refinement_flags_adp
_atom_site_refinement_flags_occupancy
_atom_site_disorder_assembly
_atom_site_disorder_group
Y1 Y 0.37861(5) 0.26841(8) 0.52687(12) 0.0646(3) Uani 1 1 d D U . . .
F1 F 0.5113(7) 0.6125(11) 0.5946(7) 0.139(6) Uani 0.78(2) 1 d D U P A 1
F2 F 0.5265(9) 0.5765(13) 0.7061(10) 0.163(7) Uani 0.78(2) 1 d D U P A 1
F3 F 0.4376(6) 0.6351(11) 0.6671(11) 0.150(7) Uani 0.78(2) 1 d D U P A 1
F4 F 0.1500(7) 0.0554(12) 0.6108(7) 0.200(5) Uani 1 1 d . U . . .
F5 F 0.2095(7) -0.0216(11) 0.5425(8) 0.230(5) Uani 1 1 d . U . . .
F6 F 0.2290(6) -0.0127(10) 0.6548(7) 0.185(5) Uani 1 1 d . U . . .
O1 O 0.4242(4) 0.4275(6) 0.5889(4) 0.069(2) Uani 1 1 d . . . . .
O2 O 0.4290(4) 0.1897(6) 0.6269(4) 0.078(2) Uani 1 1 d . . . . .
O3 O 0.3021(5) 0.1486(7) 0.5806(4) 0.094(3) Uani 1 1 d . . . . .
O4 O 0.2941(4) 0.3906(7) 0.5501(4) 0.080(2) Uani 1 1 d . . . . .
O5 O 0.3819(3) 0.4190(7) 0.4375(4) 0.075(2) Uani 1 1 d . . . . .
O6 O 0.3222(3) 0.1965(7) 0.4278(4) 0.073(2) Uani 1 1 d . . . . .
N1 N 0.4874(10) 0.246(2) 0.480(2) 0.067(9) Uani 0.38(3) 1 d D U P B 1
C31 C 0.5243(13) 0.347(2) 0.466(2) 0.077(11) Uani 0.38(3) 1 d G U P B 1
H31 H 0.512226 0.424035 0.482594 0.092 Uiso 0.38(3) 1 calc R . P B 1
C32 C 0.5794(11) 0.334(3) 0.4274(18) 0.093(12) Uani 0.38(3) 1 d G U P B 1
H32 H 0.604105 0.401608 0.417936 0.112 Uiso 0.38(3) 1 calc R . P B 1
C33 C 0.5975(10) 0.219(3) 0.4029(17) 0.085(10) Uani 0.38(3) 1 d G U P B 1
H33 H 0.634287 0.209726 0.376987 0.102 Uiso 0.38(3) 1 calc R . P B 1
C34 C 0.5605(12) 0.117(2) 0.4171(18) 0.087(10) Uani 0.38(3) 1 d DG U P B 1
C35 C 0.5054(11) 0.131(2) 0.456(2) 0.093(14) Uani 0.38(3) 1 d DG U P B 1
N2 N 0.4126(14) 0.0507(15) 0.504(2) 0.068(9) Uani 0.38(3) 1 d D U P B 1
C36 C 0.4676(11) 0.0306(19) 0.4666(15) 0.058(6) Uani 0.38(3) 1 d DG U P B 1
C37 C 0.4852(10) -0.088(2) 0.4484(16) 0.070(8) Uani 0.38(3) 1 d DG U P B 1
C38 C 0.4479(13) -0.1863(17) 0.468(2) 0.091(12) Uani 0.38(3) 1 d G U P B 1
H38 H 0.459669 -0.265554 0.455812 0.109 Uiso 0.38(3) 1 calc R . P B 1
C39 C 0.3929(13) -0.1662(17) 0.506(2) 0.098(13) Uani 0.38(3) 1 d G U P B 1
H39 H 0.367879 -0.231992 0.518916 0.117 Uiso 0.38(3) 1 calc R . P B 1
C40 C 0.3752(13) -0.0477(19) 0.524(2) 0.097(13) Uani 0.38(3) 1 d G U P B 1
H40 H 0.338443 -0.034216 0.549312 0.117 Uiso 0.38(3) 1 calc R . P B 1
C1 C 0.4854(6) 0.5641(12) 0.6537(7) 0.097(3) Uani 1 1 d D U . . .
C2 C 0.4654(5) 0.4351(9) 0.6368(6) 0.063(3) Uani 1 1 d . . . . .
C3 C 0.4905(6) 0.3409(11) 0.6763(7) 0.084(4) Uani 1 1 d . . . . .
H3 H 0.520630 0.360224 0.710727 0.101 Uiso 1 1 calc R . . . .
C4 C 0.4741(6) 0.2187(10) 0.6688(6) 0.069(3) Uani 1 1 d . . . . .
C5 C 0.5074(4) 0.1207(7) 0.7062(4) 0.071(3) Uani 1 1 d . . . . .
C6 C 0.5632(4) 0.1385(8) 0.7426(5) 0.093(4) Uani 1 1 d G . . . .
H6 H 0.581383 0.215709 0.743565 0.111 Uiso 1 1 calc R . . . .
C7 C 0.5920(4) 0.0409(12) 0.7776(5) 0.121(6) Uani 1 1 d G . . . .
H7 H 0.629329 0.052858 0.802014 0.145 Uiso 1 1 calc R . . . .
C8 C 0.5648(6) -0.0745(10) 0.7762(5) 0.127(7) Uani 1 1 d G . . . .
H8 H 0.584039 -0.139765 0.799648 0.152 Uiso 1 1 calc R . . . .
C9 C 0.5090(6) -0.0923(6) 0.7398(5) 0.123(6) Uani 1 1 d G . . . .
H9 H 0.490802 -0.169538 0.738832 0.147 Uiso 1 1 calc R . . . .
C10 C 0.4802(4) 0.0052(8) 0.7048(5) 0.088(4) Uani 1 1 d G . . . .
H10 H 0.442855 -0.006688 0.680381 0.105 Uiso 1 1 calc R . . . .
C11 C 0.2146(12) 0.044(2) 0.6002(15) 0.169(6) Uani 1 1 d . U . . .
C12 C 0.2410(8) 0.1662(17) 0.5840(7) 0.093(5) Uani 1 1 d . . . . .
C13 C 0.2094(7) 0.2659(15) 0.5753(8) 0.099(4) Uani 1 1 d . . . . .
H13 H 0.166461 0.262198 0.579827 0.119 Uiso 1 1 calc R . . . .
C14 C 0.2369(7) 0.3796(14) 0.5593(6) 0.087(4) Uani 1 1 d . U . . .
C15 C 0.1986(5) 0.4931(9) 0.5523(5) 0.089(4) Uani 1 1 d . U . . .
C16 C 0.1388(5) 0.5052(11) 0.5799(5) 0.123(6) Uani 1 1 d G . . . .
H16 H 0.120013 0.439749 0.603549 0.148 Uiso 1 1 calc R . . . .
C17 C 0.1072(4) 0.6153(14) 0.5721(7) 0.138(7) Uani 1 1 d G U . . .
H17 H 0.067146 0.623471 0.590555 0.165 Uiso 1 1 calc R . . . .
C18 C 0.1353(6) 0.7132(10) 0.5367(9) 0.150(7) Uani 1 1 d G U . . .
H18 H 0.114081 0.786859 0.531510 0.180 Uiso 1 1 calc R . . . .
C19 C 0.1951(6) 0.7010(10) 0.5091(7) 0.143(6) Uani 1 1 d G . . . .
H19 H 0.213884 0.766525 0.485458 0.171 Uiso 1 1 calc R . . . .
C20 C 0.2267(4) 0.5910(12) 0.5169(6) 0.110(4) Uani 1 1 d G . . . .
H20 H 0.266753 0.582803 0.498451 0.132 Uiso 1 1 calc R . . . .
C21 C 0.3652(7) 0.5533(12) 0.3452(7) 0.123(4) Uani 1 1 d D U . . .
C22 C 0.3541(6) 0.4342(9) 0.3780(6) 0.069(3) Uani 1 1 d D . . . .
C23 C 0.3163(6) 0.3522(11) 0.3419(6) 0.091(4) Uani 1 1 d D . . . .
H23 H 0.298823 0.376052 0.297713 0.109 Uiso 1 1 calc R . . . .
C24 C 0.3031(5) 0.2372(10) 0.3679(7) 0.068(3) Uani 1 1 d . . . . .
C25 C 0.2657(4) 0.1491(7) 0.3239(4) 0.068(3) Uani 1 1 d . . . . .
C26 C 0.2508(5) 0.0380(8) 0.3564(4) 0.118(6) Uani 1 1 d G . . . .
H26 H 0.263567 0.021732 0.403776 0.142 Uiso 1 1 calc R . . . .
C27 C 0.2167(5) -0.0486(7) 0.3180(6) 0.165(9) Uani 1 1 d G . . . .
H27 H 0.206635 -0.122932 0.339735 0.198 Uiso 1 1 calc R . . . .
C28 C 0.1975(5) -0.0243(9) 0.2471(6) 0.133(6) Uani 1 1 d G . . . .
H28 H 0.174707 -0.082243 0.221442 0.160 Uiso 1 1 calc R . . . .
C29 C 0.2125(4) 0.0868(10) 0.2146(4) 0.107(5) Uani 1 1 d G . . . .
H29 H 0.199710 0.103111 0.167190 0.128 Uiso 1 1 calc R . . . .
C30 C 0.2466(4) 0.1735(7) 0.2530(4) 0.096(4) Uani 1 1 d G . . . .
H30 H 0.256642 0.247777 0.231231 0.115 Uiso 1 1 calc R . . . .
C41 C 0.5787(11) 0.001(2) 0.3948(16) 0.088(10) Uani 0.38(3) 1 d D U P B 1
C42 C 0.5425(10) -0.101(3) 0.4099(17) 0.090(10) Uani 0.38(3) 1 d DG U P B 1
N4 N 0.5565(12) -0.213(2) 0.3776(18) 0.108(10) Uani 0.38(3) 1 d G U P B 1
C44 C 0.6066(14) -0.222(3) 0.3302(18) 0.123(13) Uani 0.38(3) 1 d G U P B 1
H44 H 0.615905 -0.296729 0.308523 0.148 Uiso 0.38(3) 1 calc R . P B 1
C43 C 0.6427(11) -0.120(3) 0.3151(15) 0.118(16) Uani 0.38(3) 1 d G U P B 1
H43 H 0.676241 -0.125983 0.283321 0.141 Uiso 0.38(3) 1 calc R . P B 1
N3 N 0.6288(10) -0.008(3) 0.3474(15) 0.103(10) Uani 0.38(3) 1 d G U P B 1
N1A N 0.4856(7) 0.2762(14) 0.4634(12) 0.068(5) Uani 0.62(3) 1 d D U P B 2
C31A C 0.5143(9) 0.3885(12) 0.4518(13) 0.091(8) Uani 0.62(3) 1 d G U P B 2
H31A H 0.495524 0.460095 0.468050 0.110 Uiso 0.62(3) 1 calc R . P B 2
C32A C 0.5710(8) 0.3938(15) 0.4158(13) 0.103(8) Uani 0.62(3) 1 d G U P B 2
H32A H 0.590242 0.468900 0.408034 0.124 Uiso 0.62(3) 1 calc R . P B 2
C33A C 0.5991(7) 0.2868(18) 0.3914(12) 0.110(8) Uani 0.62(3) 1 d G U P B 2
H33A H 0.637083 0.290288 0.367380 0.132 Uiso 0.62(3) 1 calc R . P B 2
C34A C 0.5704(8) 0.1745(15) 0.4030(10) 0.086(6) Uani 0.62(3) 1 d DG U P B 2
C35A C 0.5137(7) 0.1692(12) 0.4390(9) 0.064(4) Uani 0.62(3) 1 d DG U P B 2
N2A N 0.4268(8) 0.0632(10) 0.4876(12) 0.074(5) Uani 0.62(3) 1 d D U P B 2
C36A C 0.4827(8) 0.0619(12) 0.4496(11) 0.083(6) Uani 0.62(3) 1 d DG U P B 2
C37A C 0.5084(9) -0.0488(15) 0.4275(10) 0.090(6) Uani 0.62(3) 1 d DG U P B 2
C38A C 0.4783(11) -0.1581(11) 0.4436(11) 0.103(7) Uani 0.62(3) 1 d G U P B 2
H38A H 0.495534 -0.232110 0.428822 0.123 Uiso 0.62(3) 1 calc R . P B 2
C39A C 0.4225(11) -0.1567(10) 0.4816(11) 0.100(7) Uani 0.62(3) 1 d G U P B 2
H39A H 0.402389 -0.229872 0.492340 0.120 Uiso 0.62(3) 1 calc R . P B 2
C40A C 0.3968(8) -0.0461(13) 0.5037(11) 0.081(6) Uani 0.62(3) 1 d G U P B 2
H40A H 0.359436 -0.045195 0.529118 0.097 Uiso 0.62(3) 1 calc R . P B 2
C41A C 0.5937(9) 0.0645(14) 0.3740(10) 0.096(7) Uani 0.62(3) 1 d D U P B 2
C42A C 0.5645(9) -0.0473(16) 0.3855(10) 0.095(6) Uani 0.62(3) 1 d DG U P B 2
N4A N 0.5893(11) -0.1535(14) 0.3557(10) 0.122(8) Uani 0.62(3) 1 d G U P B 2
C44A C 0.6433(13) -0.1480(16) 0.3143(13) 0.164(18) Uani 0.62(3) 1 d G U P B 2
H44A H 0.659875 -0.219035 0.294344 0.197 Uiso 0.62(3) 1 calc R . P B 2
C43A C 0.6725(11) -0.0362(19) 0.3028(13) 0.146(11) Uani 0.62(3) 1 d G U P B 2
H43A H 0.708607 -0.032438 0.275107 0.175 Uiso 0.62(3) 1 calc R . P B 2
N3A N 0.6477(9) 0.0701(16) 0.3326(11) 0.126(8) Uani 0.62(3) 1 d G U P B 2
F2A F 0.5452(11) 0.586(5) 0.654(4) 0.15(2) Uani 0.22(2) 1 d D U P A 2
F1A F 0.461(2) 0.658(3) 0.620(2) 0.115(12) Uani 0.22(2) 1 d D U P A 2
F3A F 0.470(3) 0.584(4) 0.7228(16) 0.149(18) Uani 0.22(2) 1 d D U P A 2
F9 F 0.3486(6) 0.5728(8) 0.2789(5) 0.188(5) Uani 1 1 d D U . . .
F8 F 0.4248(5) 0.5868(9) 0.3455(5) 0.162(4) Uani 1 1 d D U . . .
F7 F 0.3407(6) 0.6435(8) 0.3821(6) 0.170(4) Uani 1 1 d D U . . .

loop_
_atom_site_aniso_label
_atom_site_aniso_U_11
_atom_site_aniso_U_22
_atom_site_aniso_U_33
_atom_site_aniso_U_23
_atom_site_aniso_U_13
_atom_site_aniso_U_12
Y1 0.0755(7) 0.0620(6) 0.0563(5) 0.0005(9) -0.0118(6) -0.0143(5)
F1 0.147(13) 0.096(9) 0.172(10) 0.019(7) -0.010(8) -0.051(8)
F2 0.216(13) 0.076(9) 0.197(12) -0.012(10) -0.121(11) -0.042(10)
F3 0.139(10) 0.058(7) 0.25(2) -0.037(9) 0.003(9) -0.013(6)
F4 0.195(10) 0.196(10) 0.209(12) 0.052(8) 0.014(9) -0.099(9)
F5 0.319(13) 0.180(9) 0.190(11) -0.040(9) 0.063(10) -0.155(9)
F6 0.205(11) 0.152(9) 0.198(11) 0.108(8) 0.010(8) -0.055(8)
O1 0.084(6) 0.060(5) 0.065(5) 0.003(4) -0.009(4) -0.016(4)
O2 0.102(6) 0.057(5) 0.076(5) 0.005(4) -0.033(5) -0.018(4)
O3 0.128(9) 0.085(6) 0.068(5) 0.019(4) -0.022(5) -0.027(6)
O4 0.061(5) 0.101(6) 0.077(6) 0.009(4) 0.004(4) -0.010(5)
O5 0.082(6) 0.086(6) 0.057(5) 0.000(4) -0.005(4) -0.032(4)
O6 0.091(6) 0.070(5) 0.060(5) 0.007(4) -0.003(4) -0.015(4)
N1 0.064(14) 0.072(10) 0.07(2) -0.005(13) -0.012(10) 0.012(8)
C31 0.086(17) 0.072(11) 0.07(2) -0.027(17) 0.017(14) 0.004(12)
C32 0.094(19) 0.085(13) 0.10(3) -0.011(17) 0.034(17) 0.013(13)
C33 0.073(16) 0.087(13) 0.09(2) -0.010(15) 0.019(16) 0.017(11)
C34 0.075(14) 0.087(12) 0.10(2) -0.009(14) 0.010(14) 0.014(10)
C35 0.082(14) 0.075(10) 0.12(3) -0.015(12) 0.022(17) 0.008(9)
N2 0.075(12) 0.076(11) 0.054(19) -0.004(12) -0.002(11) 0.012(8)
C36 0.070(10) 0.071(9) 0.035(11) -0.004(8) -0.013(8) 0.013(7)
C37 0.066(14) 0.076(9) 0.067(19) -0.016(11) -0.023(11) 0.016(8)
C38 0.082(17) 0.074(10) 0.12(3) -0.024(15) 0.003(17) 0.012(10)
C39 0.083(17) 0.079(11) 0.13(3) -0.030(16) 0.009(17) 0.005(11)
C40 0.102(19) 0.076(11) 0.11(3) -0.015(14) 0.04(2) 0.005(10)
C1 0.113(8) 0.063(8) 0.115(8) -0.017(6) -0.031(6) -0.019(5)
C2 0.067(8) 0.048(7) 0.075(8) -0.006(6) -0.001(6) -0.012(6)
C3 0.100(10) 0.072(8) 0.081(9) -0.014(7) -0.031(7) -0.017(8)
C4 0.094(9) 0.057(7) 0.055(7) -0.005(6) -0.015(6) -0.017(7)
C5 0.103(10) 0.055(7) 0.056(7) -0.009(6) -0.017(6) 0.009(7)
C6 0.102(11) 0.100(10) 0.077(8) -0.019(7) -0.031(7) 0.031(8)
C7 0.145(15) 0.120(13) 0.097(11) -0.006(10) -0.024(10) 0.046(13)
C8 0.173(19) 0.130(15) 0.079(11) 0.025(10) 0.004(10) 0.076(13)
C9 0.22(2) 0.069(9) 0.080(10) 0.006(8) -0.005(11) 0.046(11)
C10 0.115(11) 0.076(9) 0.072(8) -0.001(7) -0.013(7) -0.004(8)
C11 0.191(13) 0.162(13) 0.153(14) 0.000(11) 0.030(13) -0.122(12)
C12 0.072(11) 0.132(14) 0.074(9) 0.033(9) -0.006(8) -0.041(10)
C13 0.088(11) 0.115(12) 0.093(10) 0.023(9) -0.001(8) -0.017(10)
C14 0.085(11) 0.106(10) 0.070(8) 0.004(7) 0.006(7) -0.021(7)
C15 0.067(9) 0.138(11) 0.062(8) 0.001(7) -0.002(6) -0.003(7)
C16 0.089(13) 0.193(18) 0.086(10) 0.012(11) -0.002(9) 0.012(11)
C17 0.074(12) 0.20(2) 0.136(16) -0.028(13) -0.004(10) 0.029(12)
C18 0.132(16) 0.163(15) 0.15(2) -0.028(15) 0.004(13) 0.047(12)
C19 0.126(15) 0.147(15) 0.156(18) -0.008(13) 0.016(12) 0.017(12)
C20 0.106(10) 0.107(10) 0.117(12) -0.012(10) 0.024(10) 0.006(9)
C21 0.188(9) 0.086(8) 0.095(6) 0.019(6) -0.008(7) -0.052(7)
C22 0.085(9) 0.066(8) 0.055(7) 0.003(6) 0.019(6) -0.019(6)
C23 0.136(12) 0.091(10) 0.046(7) 0.009(6) -0.018(7) -0.013(9)
C24 0.076(8) 0.065(8) 0.063(8) 0.000(6) 0.000(6) 0.001(6)
C25 0.065(8) 0.084(8) 0.054(7) -0.017(6) -0.002(6) 0.006(6)
C26 0.173(15) 0.107(11) 0.075(9) 0.026(8) -0.032(9) -0.086(11)
C27 0.25(2) 0.143(15) 0.101(13) 0.029(10) -0.076(13) -0.112(15)
C28 0.152(14) 0.155(16) 0.092(12) -0.029(10) -0.021(10) -0.088(12)
C29 0.117(12) 0.128(13) 0.076(9) -0.010(9) -0.027(8) -0.010(10)
C30 0.108(11) 0.116(11) 0.064(8) 0.001(7) -0.014(7) -0.012(9)
C41 0.052(15) 0.094(12) 0.12(2) -0.019(13) -0.013(13) 0.024(10)
C42 0.076(14) 0.096(12) 0.10(2) -0.039(13) -0.006(13) 0.010(9)
N4 0.068(17) 0.113(14) 0.14(2) -0.066(17) -0.022(13) 0.018(12)
C44 0.08(2) 0.15(2) 0.14(3) -0.06(2) -0.015(16) 0.040(15)
C43 0.06(2) 0.15(2) 0.14(4) -0.035(19) -0.019(19) 0.052(14)
N3 0.060(15) 0.14(2) 0.11(2) -0.026(16) -0.014(11) 0.032(13)
N1A 0.087(10) 0.064(6) 0.054(11) 0.011(8) -0.009(7) 0.003(6)
C31A 0.109(14) 0.068(7) 0.097(19) 0.008(11) 0.015(12) -0.005(8)
C32A 0.119(15) 0.069(9) 0.121(19) 0.006(12) 0.032(13) 0.000(10)
C33A 0.104(14) 0.072(8) 0.15(2) 0.001(11) 0.025(14) 0.002(8)
C34A 0.101(11) 0.071(8) 0.086(15) -0.010(9) 0.005(9) -0.001(7)
C35A 0.087(10) 0.064(6) 0.041(10) 0.006(7) -0.022(7) 0.003(6)
N2A 0.098(11) 0.067(8) 0.056(13) 0.001(7) -0.027(8) -0.012(6)
C36A 0.107(11) 0.066(6) 0.077(15) 0.001(8) -0.013(8) -0.006(6)
C37A 0.122(13) 0.069(7) 0.080(14) -0.006(9) -0.024(9) 0.001(8)
C38A 0.155(17) 0.070(8) 0.083(16) -0.013(10) -0.007(12) -0.009(9)
C39A 0.145(17) 0.072(8) 0.082(16) 0.000(10) -0.015(13) -0.008(10)
C40A 0.105(14) 0.069(7) 0.067(14) 0.003(7) -0.026(10) -0.016(7)
C41A 0.113(13) 0.078(8) 0.095(15) -0.011(9) -0.004(10) 0.015(8)
C42A 0.131(13) 0.075(8) 0.079(14) -0.016(9) -0.017(10) 0.009(8)
N4A 0.17(2) 0.083(10) 0.113(15) -0.015(11) -0.011(13) 0.033(11)
C44A 0.20(3) 0.107(13) 0.18(4) -0.030(18) 0.04(3) 0.030(15)
C43A 0.16(2) 0.106(13) 0.17(3) -0.021(15) 0.025(17) 0.042(13)
N3A 0.136(14) 0.088(12) 0.153(18) -0.007(12) 0.033(12) 0.022(10)
F2A 0.119(9) 0.11(3) 0.22(5) 0.06(3) -0.050(12) -0.038(11)
F1A 0.13(3) 0.070(14) 0.14(2) -0.004(15) -0.05(2) -0.023(15)
F3A 0.26(5) 0.06(3) 0.124(9) -0.015(13) 0.003(17) 0.00(3)
F9 0.325(12) 0.122(7) 0.118(6) 0.056(5) -0.059(7) -0.098(8)
F8 0.191(8) 0.156(8) 0.139(7) 0.034(6) 0.020(6) -0.073(6)
F7 0.253(9) 0.093(6) 0.164(8) 0.028(5) 0.037(7) -0.014(7)

loop_
_atom_type_symbol
_atom_type_description
_atom_type_scat_dispersion_real
_atom_type_scat_dispersion_imag
_atom_type_scat_source
C C 0.0033 0.0016 'International Tables Vol C Tables 4.2.6.8 and 6.1.1.4'
H H 0.0000 0.0000 'International Tables Vol C Tables 4.2.6.8 and 6.1.1.4'
F F 0.0171 0.0103 'International Tables Vol C Tables 4.2.6.8 and 6.1.1.4'
N N 0.0061 0.0033 'International Tables Vol C Tables 4.2.6.8 and 6.1.1.4'
O O 0.0106 0.0060 'International Tables Vol C Tables 4.2.6.8 and 6.1.1.4'
Y Y -2.7962 3.5667 'International Tables Vol C Tables 4.2.6.8 and 6.1.1.4'

loop_
_geom_angle_atom_site_label_1
_geom_angle_atom_site_label_2
_geom_angle_atom_site_label_3
_geom_angle
_geom_angle_site_symmetry_1
_geom_angle_site_symmetry_3
_geom_angle_publ_flag
O1 Y1 O2 71.7(3) . . ?
O1 Y1 O3 121.3(3) . . ?
O1 Y1 O5 78.5(3) . . ?
O1 Y1 O6 150.1(3) . . ?
O1 Y1 N1 81.1(7) . . ?
O1 Y1 N2 132.1(9) . . ?
O1 Y1 N1A 79.5(5) . . ?
O1 Y1 N2A 128.7(5) . . ?
O2 Y1 O3 77.6(3) . . ?
O2 Y1 O5 144.4(3) . . ?
O2 Y1 O6 138.2(2) . . ?
O2 Y1 N1 78.1(10) . . ?
O2 Y1 N2 69.0(9) . . ?
O2 Y1 N1A 87.2(6) . . ?
O2 Y1 N2A 73.0(6) . . ?
O3 Y1 O5 136.1(3) . . ?
O3 Y1 N1 138.7(7) . . ?
O3 Y1 N2 75.2(6) . . ?
O3 Y1 N1A 147.4(4) . . ?
O3 Y1 N2A 85.1(5) . . ?
O4 Y1 O1 78.9(3) . . ?
O4 Y1 O2 116.3(3) . . ?
O4 Y1 O3 71.8(3) . . ?
O4 Y1 O5 75.1(3) . . ?
O4 Y1 O6 85.8(3) . . ?
O4 Y1 N1 149.5(7) . . ?
O4 Y1 N2 143.9(7) . . ?
O4 Y1 N1A 140.4(4) . . ?
O4 Y1 N2A 151.4(5) . . ?
O5 Y1 N1 78.5(8) . . ?
O5 Y1 N2 122.9(8) . . ?
O5 Y1 N1A 68.3(5) . . ?
O5 Y1 N2A 114.0(5) . . ?
O6 Y1 O3 76.7(3) . . ?
O6 Y1 O5 72.8(3) . . ?
O6 Y1 N1 100.9(9) . . ?
O6 Y1 N2 72.9(9) . . ?
O6 Y1 N1A 97.2(6) . . ?
O6 Y1 N2A 72.4(5) . . ?
N1 Y1 N2 65.1(7) . . ?
N2A Y1 N1A 62.8(5) . . ?
C2 O1 Y1 134.5(7) . . ?
C4 O2 Y1 138.3(7) . . ?
C12 O3 Y1 129.7(8) . . ?
C14 O4 Y1 138.7(9) . . ?
C22 O5 Y1 133.7(6) . . ?
C24 O6 Y1 137.5(7) . . ?
C31 N1 Y1 121.3(11) . . ?
C31 N1 C35 120.0 . . ?
C35 N1 Y1 117.5(12) . . ?
N1 C31 H31 120.0 . . ?
N1 C31 C32 120.0 . . ?
C32 C31 H31 120.0 . . ?
C31 C32 H32 120.0 . . ?
C31 C32 C33 120.0 . . ?
C33 C32 H32 120.0 . . ?
C32 C33 H33 120.0 . . ?
C34 C33 C32 120.0 . . ?
C34 C33 H33 120.0 . . ?
C33 C34 C35 120.0 . . ?
C41 C34 C33 120.7(19) . . ?
C41 C34 C35 119.2(19) . . ?
C34 C35 N1 120.0 . . ?
C36 C35 N1 120.3(17) . . ?
C36 C35 C34 119.6(17) . . ?
C36 N2 Y1 118.5(10) . . ?
C36 N2 C40 120.0 . . ?
C40 N2 Y1 121.3(10) . . ?
C35 C36 N2 116.8(16) . . ?
C35 C36 C37 122.9(16) . . ?
C37 C36 N2 120.0 . . ?
C36 C37 C42 116.6(17) . . ?
C38 C37 C36 120.0 . . ?
C38 C37 C42 123.4(17) . . ?
C37 C38 H38 120.0 . . ?
C37 C38 C39 120.0 . . ?
C39 C38 H38 120.0 . . ?
C38 C39 H39 120.0 . . ?
C38 C39 C40 120.0 . . ?
C40 C39 H39 120.0 . . ?
N2 C40 H40 120.0 . . ?
C39 C40 N2 120.0 . . ?
C39 C40 H40 120.0 . . ?
F1 C1 C2 108.9(11) . . ?
F2 C1 F1 105.8(12) . . ?
F2 C1 C2 116.1(12) . . ?
F3 C1 F1 104.3(12) . . ?
F3 C1 F2 109.2(13) . . ?
F3 C1 C2 111.6(11) . . ?
F2A C1 C2 117(3) . . ?
F2A C1 F3A 103(2) . . ?
F1A C1 C2 122(2) . . ?
F1A C1 F2A 104(2) . . ?
F1A C1 F3A 103(2) . . ?
F3A C1 C2 106(2) . . ?
O1 C2 C1 114.2(10) . . ?
O1 C2 C3 127.0(10) . . ?
C3 C2 C1 118.8(11) . . ?
C2 C3 H3 117.6 . . ?
C2 C3 C4 124.7(10) . . ?
C4 C3 H3 117.6 . . ?
O2 C4 C3 119.4(10) . . ?
O2 C4 C5 118.3(9) . . ?
C3 C4 C5 122.3(10) . . ?
C6 C5 C4 123.2(8) . . ?
C6 C5 C10 120.0 . . ?
C10 C5 C4 116.8(8) . . ?
C5 C6 H6 120.0 . . ?
C5 C6 C7 120.0 . . ?
C7 C6 H6 120.0 . . ?
C6 C7 H7 120.0 . . ?
C8 C7 C6 120.0 . . ?
C8 C7 H7 120.0 . . ?
C7 C8 H8 120.0 . . ?
C7 C8 C9 120.0 . . ?
C9 C8 H8 120.0 . . ?
C8 C9 H9 120.0 . . ?
C8 C9 C10 120.0 . . ?
C10 C9 H9 120.0 . . ?
C5 C10 H10 120.0 . . ?
C9 C10 C5 120.0 . . ?
C9 C10 H10 120.0 . . ?
F4 C11 C12 109(2) . . ?
F5 C11 F4 94.6(18) . . ?
F5 C11 C12 111.6(19) . . ?
F6 C11 F4 100.6(17) . . ?
F6 C11 F5 115(2) . . ?
F6 C11 C12 122(2) . . ?
O3 C12 C11 104.9(18) . . ?
C13 C12 O3 129.4(14) . . ?
C13 C12 C11 125.7(18) . . ?
C12 C13 H13 118.4 . . ?
C12 C13 C14 123.3(15) . . ?
C14 C13 H13 118.4 . . ?
O4 C14 C13 121.8(14) . . ?
O4 C14 C15 116.9(12) . . ?
C13 C14 C15 121.2(14) . . ?
C16 C15 C14 124.0(10) . . ?
C16 C15 C20 120.0 . . ?
C20 C15 C14 116.0(10) . . ?
C15 C16 H16 120.0 . . ?
C15 C16 C17 120.0 . . ?
C17 C16 H16 120.0 . . ?
C16 C17 H17 120.0 . . ?
C18 C17 C16 120.0 . . ?
C18 C17 H17 120.0 . . ?
C17 C18 H18 120.0 . . ?
C17 C18 C19 120.0 . . ?
C19 C18 H18 120.0 . . ?
C18 C19 H19 120.0 . . ?
C20 C19 C18 120.0 . . ?
C20 C19 H19 120.0 . . ?
C15 C20 H20 120.0 . . ?
C19 C20 C15 120.0 . . ?
C19 C20 H20 120.0 . . ?
F9 C21 C22 119.6(12) . . ?
F9 C21 F8 103.0(11) . . ?
F9 C21 F7 104.7(12) . . ?
F8 C21 C22 113.7(12) . . ?
F7 C21 C22 113.3(12) . . ?
F7 C21 F8 100.3(11) . . ?
O5 C22 C21 113.5(10) . . ?
O5 C22 C23 127.8(10) . . ?
C23 C22 C21 118.7(12) . . ?
C22 C23 H23 118.4 . . ?
C24 C23 C22 123.3(11) . . ?
C24 C23 H23 118.4 . . ?
O6 C24 C23 124.1(11) . . ?
O6 C24 C25 115.0(9) . . ?
C23 C24 C25 120.9(11) . . ?
C26 C25 C24 117.1(7) . . ?
C26 C25 C30 120.0 . . ?
C30 C25 C24 122.9(7) . . ?
C25 C26 H26 120.0 . . ?
C25 C26 C27 120.0 . . ?
C27 C26 H26 120.0 . . ?
C26 C27 H27 120.0 . . ?
C28 C27 C26 120.0 . . ?
C28 C27 H27 120.0 . . ?
C27 C28 H28 120.0 . . ?
C27 C28 C29 120.0 . . ?
C29 C28 H28 120.0 . . ?
C28 C29 H29 120.0 . . ?
C30 C29 C28 120.0 . . ?
C30 C29 H29 120.0 . . ?
C25 C30 H30 120.0 . . ?
C29 C30 C25 120.0 . . ?
C29 C30 H30 120.0 . . ?
C34 C41 C42 121.1(18) . . ?
C34 C41 N3 118.1(18) . . ?
C42 C41 N3 120.0 . . ?
C41 C42 C37 120.2(17) . . ?
C41 C42 N4 120.0 . . ?
N4 C42 C37 119.0(17) . . ?
C42 N4 C44 120.0 . . ?
N4 C44 H44 120.0 . . ?
C43 C44 N4 120.0 . . ?
C43 C44 H44 120.0 . . ?
C44 C43 H43 120.0 . . ?
C44 C43 N3 120.0 . . ?
N3 C43 H43 120.0 . . ?
C43 N3 C41 120.0 . . ?
C31A N1A Y1 119.6(7) . . ?
C31A N1A C35A 120.0 . . ?
C35A N1A Y1 120.3(7) . . ?
N1A C31A H31A 120.0 . . ?
N1A C31A C32A 120.0 . . ?
C32A C31A H31A 120.0 . . ?
C31A C32A H32A 120.0 . . ?
C33A C32A C31A 120.0 . . ?
C33A C32A H32A 120.0 . . ?
C32A C33A H33A 120.0 . . ?
C32A C33A C34A 120.0 . . ?
C34A C33A H33A 120.0 . . ?
C33A C34A C35A 120.0 . . ?
C33A C34A C41A 122.5(12) . . ?
C35A C34A C41A 117.2(12) . . ?
C34A C35A N1A 120.0 . . ?
C36A C35A N1A 117.7(11) . . ?
C36A C35A C34A 122.3(11) . . ?
C36A N2A Y1 119.9(7) . . ?
C36A N2A C40A 120.0 . . ?
C40A N2A Y1 120.1(7) . . ?
C35A C36A N2A 119.1(11) . . ?
C35A C36A C37A 120.7(11) . . ?
C37A C36A N2A 120.0 . . ?
C36A C37A C38A 120.0 . . ?
C36A C37A C42A 118.9(12) . . ?
C38A C37A C42A 121.1(11) . . ?
C37A C38A H38A 120.0 . . ?
C37A C38A C39A 120.0 . . ?
C39A C38A H38A 120.0 . . ?
C38A C39A H39A 120.0 . . ?
C38A C39A C40A 120.0 . . ?
C40A C39A H39A 120.0 . . ?
N2A C40A H40A 120.0 . . ?
C39A C40A N2A 120.0 . . ?
C39A C40A H40A 120.0 . . ?
C42A C41A C34A 122.1(12) . . ?
C42A C41A N3A 120.0 . . ?
N3A C41A C34A 117.9(12) . . ?
C41A C42A C37A 118.2(11) . . ?
C41A C42A N4A 120.0 . . ?
N4A C42A C37A 121.8(11) . . ?
C44A N4A C42A 120.0 . . ?
N4A C44A H44A 120.0 . . ?
C43A C44A N4A 120.0 . . ?
C43A C44A H44A 120.0 . . ?
C44A C43A H43A 120.0 . . ?
C44A C43A N3A 120.0 . . ?
N3A C43A H43A 120.0 . . ?
C43A N3A C41A 120.0 . . ?

loop_
_geom_bond_atom_site_label_1
_geom_bond_atom_site_label_2
_geom_bond_distance
_geom_bond_site_symmetry_2
_geom_bond_publ_flag
Y1 O1 2.299(7) . ?
Y1 O2 2.300(8) . ?
Y1 O3 2.323(10) . ?
Y1 O4 2.296(8) . ?
Y1 O5 2.325(8) . ?
Y1 O6 2.323(8) . ?
Y1 N1 2.505(15) . ?
Y1 N2 2.522(14) . ?
Y1 N1A 2.584(11) . ?
Y1 N2A 2.574(11) . ?
F1 C1 1.330(14) . ?
F2 C1 1.315(13) . ?
F3 C1 1.312(13) . ?
F4 C11 1.41(3) . ?
F5 C11 1.28(2) . ?
F6 C11 1.22(3) . ?
O1 C2 1.250(12) . ?
O2 C4 1.278(12) . ?
O3 C12 1.332(15) . ?
O4 C14 1.250(13) . ?
O5 C22 1.257(13) . ?
O6 C24 1.256(13) . ?
N1 C31 1.3900 . ?
N1 C35 1.3900 . ?
C31 H31 0.9300 . ?
C31 C32 1.3900 . ?
C32 H32 0.9300 . ?
C32 C33 1.3900 . ?
C33 H33 0.9300 . ?
C33 C34 1.3900 . ?
C34 C35 1.3900 . ?
C34 C41 1.386(18) . ?
C35 C36 1.377(19) . ?
N2 C36 1.3900 . ?
N2 C40 1.3900 . ?
C36 C37 1.3900 . ?
C37 C38 1.3900 . ?
C37 C42 1.43(2) . ?
C38 H38 0.9300 . ?
C38 C39 1.3900 . ?
C39 H39 0.9300 . ?
C39 C40 1.3900 . ?
C40 H40 0.9300 . ?
C1 C2 1.506(16) . ?
C1 F2A 1.31(2) . ?
C1 F1A 1.30(2) . ?
C1 F3A 1.33(2) . ?
C2 C3 1.371(15) . ?
C3 H3 0.9300 . ?
C3 C4 1.388(13) . ?
C4 C5 1.460(13) . ?
C5 C6 1.3900 . ?
C5 C10 1.3900 . ?
C6 H6 0.9300 . ?
C6 C7 1.3900 . ?
C7 H7 0.9300 . ?
C7 C8 1.3900 . ?
C8 H8 0.9300 . ?
C8 C9 1.3900 . ?
C9 H9 0.9300 . ?
C9 C10 1.3900 . ?
C10 H10 0.9300 . ?
C11 C12 1.48(2) . ?
C12 C13 1.293(18) . ?
C13 H13 0.9300 . ?
C13 C14 1.407(17) . ?
C14 C15 1.494(16) . ?
C15 C16 1.3900 . ?
C15 C20 1.3900 . ?
C16 H16 0.9300 . ?
C16 C17 1.3900 . ?
C17 H17 0.9300 . ?
C17 C18 1.3900 . ?
C18 H18 0.9300 . ?
C18 C19 1.3900 . ?
C19 H19 0.9300 . ?
C19 C20 1.3900 . ?
C20 H20 0.9300 . ?
C21 C22 1.453(11) . ?
C21 F9 1.286(13) . ?
C21 F8 1.335(14) . ?
C21 F7 1.307(14) . ?
C22 C23 1.380(11) . ?
C23 H23 0.9300 . ?
C23 C24 1.375(14) . ?
C24 C25 1.491(12) . ?
C25 C26 1.3900 . ?
C25 C30 1.3900 . ?
C26 H26 0.9300 . ?
C26 C27 1.3900 . ?
C27 H27 0.9300 . ?
C27 C28 1.3900 . ?
C28 H28 0.9300 . ?
C28 C29 1.3900 . ?
C29 H29 0.9300 . ?
C29 C30 1.3900 . ?
C30 H30 0.9300 . ?
C41 C42 1.3900 . ?
C41 N3 1.3900 . ?
C42 N4 1.3900 . ?
N4 C44 1.3900 . ?
C44 H44 0.9300 . ?
C44 C43 1.3900 . ?
C43 H43 0.9300 . ?
C43 N3 1.3900 . ?
N1A C31A 1.3900 . ?
N1A C35A 1.3900 . ?
C31A H31A 0.9300 . ?
C31A C32A 1.3900 . ?
C32A H32A 0.9300 . ?
C32A C33A 1.3900 . ?
C33A H33A 0.9300 . ?
C33A C34A 1.3900 . ?
C34A C35A 1.3900 . ?
C34A C41A 1.407(13) . ?
C35A C36A 1.363(13) . ?
N2A C36A 1.3900 . ?
N2A C40A 1.3900 . ?
C36A C37A 1.3900 . ?
C37A C38A 1.3900 . ?
C37A C42A 1.433(16) . ?
C38A H38A 0.9300 . ?
C38A C39A 1.3900 . ?
C39A H39A 0.9300 . ?
C39A C40A 1.3900 . ?
C40A H40A 0.9300 . ?
C41A C42A 1.3900 . ?
C41A N3A 1.3900 . ?
C42A N4A 1.3900 . ?
N4A C44A 1.3900 . ?
C44A H44A 0.9300 . ?
C44A C43A 1.3900 . ?
C43A H43A 0.9300 . ?
C43A N3A 1.3900 . ?

loop_
_geom_torsion_atom_site_label_1
_geom_torsion_atom_site_label_2
_geom_torsion_atom_site_label_3
_geom_torsion_atom_site_label_4
_geom_torsion
_geom_torsion_site_symmetry_1
_geom_torsion_site_symmetry_2
_geom_torsion_site_symmetry_3
_geom_torsion_site_symmetry_4
_geom_torsion_publ_flag
Y1 O1 C2 C1 172.4(8) . . . . ?
Y1 O1 C2 C3 -11.2(19) . . . . ?
Y1 O2 C4 C3 24.8(18) . . . . ?
Y1 O2 C4 C5 -154.1(8) . . . . ?
Y1 O3 C12 C11 160.4(12) . . . . ?
Y1 O3 C12 C13 -19(2) . . . . ?
Y1 O4 C14 C13 16.8(18) . . . . ?
Y1 O4 C14 C15 -163.1(7) . . . . ?
Y1 O5 C22 C21 171.5(8) . . . . ?
Y1 O5 C22 C23 -9.4(19) . . . . ?
Y1 O6 C24 C23 3.7(19) . . . . ?
Y1 O6 C24 C25 -178.3(6) . . . . ?
Y1 N1 C31 C32 -167(2) . . . . ?
Y1 N1 C35 C34 168(2) . . . . ?
Y1 N1 C35 C36 -9(3) . . . . ?
Y1 N2 C36 C35 12(3) . . . . ?
Y1 N2 C36 C37 -175(2) . . . . ?
Y1 N2 C40 C39 175(2) . . . . ?
Y1 N1A C31A C32A -178.2(15) . . . . ?
Y1 N1A C35A C34A 178.2(15) . . . . ?
Y1 N1A C35A C36A 0.3(17) . . . . ?
Y1 N2A C36A C35A 5.5(14) . . . . ?
Y1 N2A C36A C37A -179.2(14) . . . . ?
Y1 N2A C40A C39A 179.2(14) . . . . ?
F1 C1 C2 O1 -63.8(15) . . . . ?
F1 C1 C2 C3 119.5(14) . . . . ?
F2 C1 C2 O1 176.9(15) . . . . ?
F2 C1 C2 C3 0(2) . . . . ?
F3 C1 C2 O1 50.8(16) . . . . ?
F3 C1 C2 C3 -125.8(15) . . . . ?
F4 C11 C12 O3 175.2(16) . . . . ?
F4 C11 C12 C13 -5(3) . . . . ?
F5 C11 C12 O3 -82(2) . . . . ?
F5 C11 C12 C13 98(3) . . . . ?
F6 C11 C12 O3 59(3) . . . . ?
F6 C11 C12 C13 -121(3) . . . . ?
O1 C2 C3 C4 1(2) . . . . ?
O2 C4 C5 C6 168.5(8) . . . . ?
O2 C4 C5 C10 -12.1(13) . . . . ?
O3 C12 C13 C14 0(2) . . . . ?
O4 C14 C15 C16 -161.4(8) . . . . ?
O4 C14 C15 C20 17.4(13) . . . . ?
O5 C22 C23 C24 0(2) . . . . ?
O6 C24 C25 C26 6.5(12) . . . . ?
O6 C24 C25 C30 -172.8(8) . . . . ?
N1 C31 C32 C33 0.0 . . . . ?
N1 C35 C36 N2 -2(3) . . . . ?
N1 C35 C36 C37 -175(2) . . . . ?
C31 N1 C35 C34 0.0 . . . . ?
C31 N1 C35 C36 -177(3) . . . . ?
C31 C32 C33 C34 0.0 . . . . ?
C32 C33 C34 C35 0.0 . . . . ?
C32 C33 C34 C41 -178(3) . . . . ?
C33 C34 C35 N1 0.0 . . . . ?
C33 C34 C35 C36 177(3) . . . . ?
C33 C34 C41 C42 178.9(16) . . . . ?
C33 C34 C41 N3 -11(3) . . . . ?
C34 C35 C36 N2 -178.7(18) . . . . ?
C34 C35 C36 C37 8(3) . . . . ?
C34 C41 C42 C37 1(3) . . . . ?
C34 C41 C42 N4 170(3) . . . . ?
C34 C41 N3 C43 -170(3) . . . . ?
C35 N1 C31 C32 0.0 . . . . ?
C35 C34 C41 C42 1(3) . . . . ?
C35 C34 C41 N3 170.8(17) . . . . ?
C35 C36 C37 C38 173(3) . . . . ?
C35 C36 C37 C42 -7(3) . . . . ?
N2 C36 C37 C38 0.0 . . . . ?
N2 C36 C37 C42 -180(2) . . . . ?
C36 N2 C40 C39 0.0 . . . . ?
C36 C37 C38 C39 0.0 . . . . ?
C36 C37 C42 C41 2(3) . . . . ?
C36 C37 C42 N4 -167.2(19) . . . . ?
C37 C38 C39 C40 0.0 . . . . ?
C37 C42 N4 C44 169(3) . . . . ?
C38 C37 C42 C41 -177.3(16) . . . . ?
C38 C37 C42 N4 13(3) . . . . ?
C38 C39 C40 N2 0.0 . . . . ?
C40 N2 C36 C35 -173(3) . . . . ?
C40 N2 C36 C37 0.0 . . . . ?
C1 C2 C3 C4 176.9(11) . . . . ?
C2 C3 C4 O2 -6.3(19) . . . . ?
C2 C3 C4 C5 172.7(11) . . . . ?
C3 C4 C5 C6 -10.4(15) . . . . ?
C3 C4 C5 C10 168.9(9) . . . . ?
C4 C5 C6 C7 179.4(9) . . . . ?
C4 C5 C10 C9 -179.4(8) . . . . ?
C5 C6 C7 C8 0.0 . . . . ?
C6 C5 C10 C9 0.0 . . . . ?
C6 C7 C8 C9 0.0 . . . . ?
C7 C8 C9 C10 0.0 . . . . ?
C8 C9 C10 C5 0.0 . . . . ?
C10 C5 C6 C7 0.0 . . . . ?
C11 C12 C13 C14 -179.4(16) . . . . ?
C12 C13 C14 O4 2(2) . . . . ?
C12 C13 C14 C15 -177.8(13) . . . . ?
C13 C14 C15 C16 18.8(15) . . . . ?
C13 C14 C15 C20 -162.5(10) . . . . ?
C14 C15 C16 C17 178.7(10) . . . . ?
C14 C15 C20 C19 -178.8(9) . . . . ?
C15 C16 C17 C18 0.0 . . . . ?
C16 C15 C20 C19 0.0 . . . . ?
C16 C17 C18 C19 0.0 . . . . ?
C17 C18 C19 C20 0.0 . . . . ?
C18 C19 C20 C15 0.0 . . . . ?
C20 C15 C16 C17 0.0 . . . . ?
C21 C22 C23 C24 179.6(13) . . . . ?
C22 C23 C24 O6 2(2) . . . . ?
C22 C23 C24 C25 -175.4(11) . . . . ?
C23 C24 C25 C26 -175.5(10) . . . . ?
C23 C24 C25 C30 5.2(14) . . . . ?
C24 C25 C26 C27 -179.3(8) . . . . ?
C24 C25 C30 C29 179.3(9) . . . . ?
C25 C26 C27 C28 0.0 . . . . ?
C26 C25 C30 C29 0.0 . . . . ?
C26 C27 C28 C29 0.0 . . . . ?
C27 C28 C29 C30 0.0 . . . . ?
C28 C29 C30 C25 0.0 . . . . ?
C30 C25 C26 C27 0.0 . . . . ?
C41 C34 C35 N1 178(3) . . . . ?
C41 C34 C35 C36 -5(3) . . . . ?
C41 C42 N4 C44 0.0 . . . . ?
C42 C37 C38 C39 180(3) . . . . ?
C42 C41 N3 C43 0.0 . . . . ?
C42 N4 C44 C43 0.0 . . . . ?
N4 C44 C43 N3 0.0 . . . . ?
C44 C43 N3 C41 0.0 . . . . ?
N3 C41 C42 C37 -169(3) . . . . ?
N3 C41 C42 N4 0.0 . . . . ?
N1A C31A C32A C33A 0.0 . . . . ?
N1A C35A C36A N2A -3.8(17) . . . . ?
N1A C35A C36A C37A -179.1(12) . . . . ?
C31A N1A C35A C34A 0.0 . . . . ?
C31A N1A C35A C36A -177.9(16) . . . . ?
C31A C32A C33A C34A 0.0 . . . . ?
C32A C33A C34A C35A 0.0 . . . . ?
C32A C33A C34A C41A 174.1(19) . . . . ?
C33A C34A C35A N1A 0.0 . . . . ?
C33A C34A C35A C36A 177.8(16) . . . . ?
C33A C34A C41A C42A -179.6(10) . . . . ?
C33A C34A C41A N3A 0(2) . . . . ?
C34A C35A C36A N2A 178.4(12) . . . . ?
C34A C35A C36A C37A 3(2) . . . . ?
C34A C41A C42A C37A 1.0(18) . . . . ?
C34A C41A C42A N4A -180(2) . . . . ?
C34A C41A N3A C43A 179.9(19) . . . . ?
C35A N1A C31A C32A 0.0 . . . . ?
C35A C34A C41A C42A -5(2) . . . . ?
C35A C34A C41A N3A 174.7(13) . . . . ?
C35A C36A C37A C38A 175.2(17) . . . . ?
C35A C36A C37A C42A -7.6(19) . . . . ?
N2A C36A C37A C38A 0.0 . . . . ?
N2A C36A C37A C42A 177.1(16) . . . . ?
C36A N2A C40A C39A 0.0 . . . . ?
C36A C37A C38A C39A 0.0 . . . . ?
C36A C37A C42A C41A 5.5(18) . . . . ?
C36A C37A C42A N4A -173.5(13) . . . . ?
C37A C38A C39A C40A 0.0 . . . . ?
C37A C42A N4A C44A 179.1(19) . . . . ?
C38A C37A C42A C41A -177.3(10) . . . . ?
C38A C37A C42A N4A 4(2) . . . . ?
C38A C39A C40A N2A 0.0 . . . . ?
C40A N2A C36A C35A -175.3(17) . . . . ?
C40A N2A C36A C37A 0.0 . . . . ?
C41A C34A C35A N1A -174.4(18) . . . . ?
C41A C34A C35A C36A 3(2) . . . . ?
C41A C42A N4A C44A 0.0 . . . . ?
C42A C37A C38A C39A -177.1(17) . . . . ?
C42A C41A N3A C43A 0.0 . . . . ?
C42A N4A C44A C43A 0.0 . . . . ?
N4A C44A C43A N3A 0.0 . . . . ?
C44A C43A N3A C41A 0.0 . . . . ?
N3A C41A C42A C37A -179.1(18) . . . . ?
N3A C41A C42A N4A 0.0 . . . . ?
F2A C1 C2 O1 -130(3) . . . . ?
F2A C1 C2 C3 53(3) . . . . ?
F1A C1 C2 O1 0(3) . . . . ?
F1A C1 C2 C3 -177(3) . . . . ?
F3A C1 C2 O1 116(3) . . . . ?
F3A C1 C2 C3 -60(3) . . . . ?
F9 C21 C22 O5 167.8(13) . . . . ?
F9 C21 C22 C23 -11(2) . . . . ?
F8 C21 C22 O5 45.7(16) . . . . ?
F8 C21 C22 C23 -133.6(13) . . . . ?
F7 C21 C22 O5 -68.0(16) . . . . ?
F7 C21 C22 C23 112.7(14) . . . . ?
